data_2005402
loop_
_publ_author_name
'bin Shawkataly, O.'
'Singh, J.'
'Fun, H.-K.'
'Sivakumar, K.'

_publ_section_title
;
 Tris(4-chlorophenyl)phosphine and Tris(4-fluorophenyl)phosphine
;
_journal_issue 9
_journal_name_full 'Acta Crystallographica Section C'
_journal_page_first 2243
_journal_page_last 2245
_journal_paper_doi 10.1107/S0108270196004337
_journal_volume 52
_journal_year 1996
_chemical_formula_sum 'C18 H12 Cl3 P'
_chemical_formula_weight 365.60
_chemical_name_systematic
;
Tris(4-chlorophenyl)phosphine.
;
_space_group_IT_number 61
_symmetry_cell_setting orthorhombic
_symmetry_space_group_name_Hall '-P 2ac 2ab'
_symmetry_space_group_name_H-M 'P b c a'
_audit_creation_method SHELXL
_cell_angle_alpha 90.00
_cell_angle_beta 90.00
_cell_angle_gamma 90.00
_cell_formula_units_Z 8
_cell_length_a 14.654(1)
_cell_length_b 14.385(1)
_cell_length_c 15.897(1)
_cell_measurement_reflns_used 39
_cell_measurement_temperature 293(2)
_cell_measurement_theta_max 25
_cell_measurement_theta_min 8
_cell_volume 3351.1(4)
_computing_cell_refinement XSCANS
_computing_data_collection 'XSCANS (Siemens, 1994)'
_computing_data_reduction XSCANS
_computing_molecular_graphics SHELXTL/PC
_computing_publication_material SHELXL93
_computing_structure_refinement 'SHELXL93 (Sheldrick, 1993)'
_computing_structure_solution 'SHELXTL/PC (Sheldrick, 1990)'
_diffrn_ambient_temperature 293(2)
_diffrn_measurement_device 'Siemens P4 diffractometer'
_diffrn_measurement_method '\q/2\q scans'
_diffrn_radiation_monochromator graphite
_diffrn_radiation_source 'fine-focus sealed tube'
_diffrn_radiation_type MoK\a
_diffrn_radiation_wavelength 0.71073
_diffrn_reflns_av_R_equivalents 0.0296
_diffrn_reflns_av_sigmaI/netI 0.0572
_diffrn_reflns_limit_h_max 19
_diffrn_reflns_limit_h_min -1
_diffrn_reflns_limit_k_max 18
_diffrn_reflns_limit_k_min -1
_diffrn_reflns_limit_l_max 1
_diffrn_reflns_limit_l_min -20
_diffrn_reflns_number 4759
_diffrn_reflns_theta_max 27.50
_diffrn_reflns_theta_min 2.36
_diffrn_standards_decay_% <3
_diffrn_standards_interval_count 97
_diffrn_standards_number 3
_exptl_absorpt_coefficient_mu 0.635
_exptl_absorpt_correction_type none
_exptl_crystal_colour Colourless
_exptl_crystal_density_diffrn 1.449
_exptl_crystal_density_meas ?
_exptl_crystal_description Prism
_exptl_crystal_F_000 1488
_exptl_crystal_size_max 0.46
_exptl_crystal_size_mid 0.44
_exptl_crystal_size_min 0.30
_refine_diff_density_max 0.26
_refine_diff_density_min -0.25
_refine_ls_extinction_method none
_refine_ls_goodness_of_fit_all 0.881
_refine_ls_goodness_of_fit_obs 1.032
_refine_ls_hydrogen_treatment refall
_refine_ls_matrix_type full
_refine_ls_number_parameters 247
_refine_ls_number_reflns 3847
_refine_ls_number_restraints 0
_refine_ls_restrained_S_all 0.881
_refine_ls_restrained_S_obs 1.032
_refine_ls_R_factor_all 0.0784
_refine_ls_R_factor_obs 0.0402
_refine_ls_shift/esd_max 0.000
_refine_ls_shift/esd_mean 0.000
_refine_ls_structure_factor_coef Fsqd
_refine_ls_weighting_details 'w = 1/[\s^2^(Fo^2^)+(0.0519P)^2^] where P=(Fo^2^+2Fc^2^)/3'
_refine_ls_weighting_scheme calc
_refine_ls_wR_factor_all 0.1053
_refine_ls_wR_factor_obs 0.0931
_reflns_number_observed 2282
_reflns_number_total 3847
_reflns_observed_criterion >2sigma(I)
_cod_data_source_file mu1256.cif
_cod_data_source_block 1
_cod_depositor_comments
;
The following automatic conversions were performed:
'_symmetry_cell_setting' value 'Orthorhombic' changed to 'orthorhombic'
according to '/home/saulius/struct/CIF-dictionaries/cif_core.dic'
dictionary named 'cif_core.dic' version 2.4.1 from 2010-06-29.

Automatic conversion script
Id: cif_fix_enum 1527 2010-12-29 10:47:43Z saulius 

The following automatic conversions were performed:

'_symmetry_cell_setting' value 'Orthorhombic' changed to
'orthorhombic' according to
/home/saulius/struct/CIF-dictionaries/cif_core.dic dictionary named
'cif_core.dic' version 2.4.1 from
2010-06-29.

'_exptl_absorpt_correction_type' value 'None' changed to
'none' according to
/home/saulius/struct/CIF-dictionaries/cif_core.dic dictionary named
'cif_core.dic' version 2.4.1 from 2010-06-29.

'_geom_bond_publ_flag'
value 'Yes' changed to 'yes' according to
/home/saulius/struct/CIF-dictionaries/cif_core.dic dictionary named
'cif_core.dic' version 2.4.1 from 2010-06-29 (6
times).

'_geom_angle_publ_flag' value 'Yes' changed to 'yes'
according to /home/saulius/struct/CIF-dictionaries/cif_core.dic
dictionary named 'cif_core.dic' version 2.4.1 from 2010-06-29 (9
times).

Automatic conversion script
Id: cif_fix_values 1715 2011-07-08 13:25:40Z adriana 

The following automatic conversions were performed:

'_exptl_crystal_density_meas' value 'not measured' was changed to '?'
- the value is perceived as not measured.

Automatic conversion script
Id: cif_fix_values 3008 2015-01-20 13:52:24Z robertas 

The following automatic conversions were performed:

'_refine_ls_weighting_scheme' value 'calc w =
1/[\s^2^(Fo^2^)+(0.0519P)^2^] where P=(Fo^2^+2Fc^2^)/3' was changed
to 'calc'. New tag '_refine_ls_weighting_details' was created. The
value of the new tag was set to 'w = 1/[\s^2^(Fo^2^)+(0.0519P)^2^]
where P=(Fo^2^+2Fc^2^)/3'.

Automatic conversion script
Id: cif_fix_values 3143 2015-03-26 13:38:13Z robertas 
;
_cod_database_code 2005402

loop_
_symmetry_equiv_pos_as_xyz
'x, y, z'
'-x+1/2, -y, z+1/2'
'-x, y+1/2, -z+1/2'
'x+1/2, -y+1/2, -z'
'-x, -y, -z'
'x-1/2, y, -z-1/2'
'x, -y-1/2, z-1/2'
'-x-1/2, y-1/2, z'

loop_
_atom_site_aniso_label
_atom_site_aniso_U_11
_atom_site_aniso_U_22
_atom_site_aniso_U_33
_atom_site_aniso_U_12
_atom_site_aniso_U_13
_atom_site_aniso_U_23
Cl1 0.0663(5) 0.0719(5) 0.0988(6) -0.0005(4) 0.0234(4) 0.0293(4)
Cl2 0.0590(4) 0.0812(5) 0.0878(5) -0.0265(4) -0.0133(4) -0.0014(4)
Cl3 0.0583(4) 0.0640(4) 0.0624(4) 0.0155(3) -0.0056(3) 0.0076(3)
P1 0.0398(3) 0.0418(3) 0.0503(3) 0.0032(3) -0.0021(3) -0.0066(3)
C1 0.0350(11) 0.0365(11) 0.0528(14) 0.0031(9) -0.0066(10) 0.0024(11)
C2 0.0530(15) 0.0420(13) 0.061(2) -0.0054(11) -0.0109(13) -0.0009(13)
C3 0.0503(15) 0.047(2) 0.082(2) -0.0102(13) -0.0095(14) 0.010(2)
C4 0.0386(12) 0.0494(14) 0.070(2) 0.0048(11) 0.0034(12) 0.0151(14)
C5 0.0489(14) 0.057(2) 0.062(2) -0.0041(13) 0.0082(13) -0.0019(14)
C6 0.0421(13) 0.0431(13) 0.065(2) -0.0072(11) 0.0025(12) -0.0064(13)
C7 0.0317(10) 0.0437(12) 0.0463(12) 0.0030(10) 0.0021(9) -0.0052(11)
C8 0.0371(12) 0.0510(14) 0.0521(15) -0.0001(11) 0.0021(11) 0.0062(12)
C9 0.0343(12) 0.064(2) 0.0526(15) -0.0004(11) -0.0035(11) 0.0020(13)
C10 0.0342(11) 0.0525(14) 0.0566(15) -0.0021(11) 0.0018(11) -0.0077(13)
C11 0.0496(14) 0.0489(14) 0.053(2) -0.0056(12) 0.0039(12) 0.0026(12)
C12 0.0475(13) 0.0527(14) 0.0459(14) 0.0002(12) -0.0037(12) -0.0011(12)
C13 0.0358(11) 0.0415(12) 0.0441(13) 0.0005(10) -0.0012(10) -0.0034(11)
C14 0.0537(14) 0.0544(15) 0.0490(15) 0.0082(12) -0.0099(12) -0.0158(13)
C15 0.0560(15) 0.0456(14) 0.060(2) 0.0109(12) -0.0018(13) -0.0117(13)
C16 0.0386(12) 0.0459(13) 0.0492(14) -0.0002(10) 0.0004(11) 0.0073(11)
C17 0.0490(13) 0.0485(14) 0.0407(13) -0.0042(11) -0.0042(11) -0.0008(11)
C18 0.0473(13) 0.0411(13) 0.0474(14) 0.0005(11) 0.0011(11) -0.0060(11)

loop_
_atom_site_label
_atom_site_occupancy
_atom_site_fract_x
_atom_site_fract_y
_atom_site_fract_z
_atom_site_U_iso_or_equiv
_atom_site_thermal_displace_type
_atom_site_calc_flag
_atom_site_type_symbol
Cl1 1 0.42671(5) 0.23783(5) 0.10257(6) 0.0790(3) Uani d Cl
Cl2 1 -0.13687(5) -0.15873(6) 0.29247(5) 0.0760(2) Uani d Cl
Cl3 1 0.48830(4) -0.13510(5) 0.58247(4) 0.0615(2) Uani d Cl
P1 1 0.18078(4) 0.11056(4) 0.41090(4) 0.0440(2) Uani d P
C1 1 0.24636(14) 0.14320(15) 0.3167(2) 0.0414(5) Uani d C
C2 1 0.3011(2) 0.2219(2) 0.3239(2) 0.0520(6) Uani d C
C3 1 0.3565(2) 0.2511(2) 0.2588(2) 0.0595(7) Uani d C
C4 1 0.3561(2) 0.2025(2) 0.1851(2) 0.0527(6) Uani d C
C5 1 0.3022(2) 0.1250(2) 0.1747(2) 0.0559(7) Uani d C
C6 1 0.2487(2) 0.0959(2) 0.2413(2) 0.0502(6) Uani d C
C7 1 0.09486(14) 0.0287(2) 0.37245(14) 0.0406(5) Uani d C
C8 1 0.0453(2) 0.0459(2) 0.2994(2) 0.0467(6) Uani d C
C9 1 -0.0254(2) -0.0112(2) 0.2745(2) 0.0504(6) Uani d C
C10 1 -0.04835(15) -0.0859(2) 0.3238(2) 0.0478(6) Uani d C
C11 1 -0.0029(2) -0.1042(2) 0.3981(2) 0.0505(6) Uani d C
C12 1 0.0689(2) -0.0471(2) 0.4211(2) 0.0487(6) Uani d C
C13 1 0.26489(14) 0.0333(2) 0.46001(14) 0.0405(5) Uani d C
C14 1 0.2962(2) -0.0490(2) 0.4237(2) 0.0524(6) Uani d C
C15 1 0.3637(2) -0.1013(2) 0.4609(2) 0.0537(6) Uani d C
C16 1 0.40126(15) -0.0705(2) 0.53515(15) 0.0446(6) Uani d C
C17 1 0.3734(2) 0.0103(2) 0.57228(15) 0.0461(5) Uani d C
C18 1 0.3033(2) 0.0614(2) 0.5350(2) 0.0453(6) Uani d C
H2 1 0.2977(17) 0.2520(16) 0.3744(17) 0.051(7) Uiso d H
H3 1 0.3895(18) 0.3052(21) 0.2627(18) 0.079(9) Uiso d H
H5 1 0.3066(19) 0.0930(18) 0.1266(18) 0.070(9) Uiso d H
H6 1 0.2166(16) 0.0406(18) 0.2383(15) 0.055(7) Uiso d H
H8 1 0.0598(16) 0.0940(17) 0.2659(16) 0.055(8) Uiso d H
H9 1 -0.0566(16) -0.0032(17) 0.2262(16) 0.054(7) Uiso d H
H11 1 -0.0209(17) -0.1520(18) 0.4300(16) 0.062(8) Uiso d H
H12 1 0.0999(15) -0.0615(15) 0.4714(15) 0.051(7) Uiso d H
H14 1 0.2733(16) -0.0688(16) 0.3726(17) 0.056(7) Uiso d H
H15 1 0.3785(19) -0.1567(18) 0.4405(17) 0.070(9) Uiso d H
H17 1 0.4029(14) 0.0305(16) 0.6237(15) 0.046(6) Uiso d H
H18 1 0.2855(18) 0.1178(17) 0.5568(17) 0.066(8) Uiso d H

loop_
_atom_type_symbol
_atom_type_description
_atom_type_scat_dispersion_real
_atom_type_scat_dispersion_imag
_atom_type_scat_source
C C 0.0033 0.0016 'International Tables Vol C Tables 4.2.6.8 and 6.1.1.4'
H H 0.0000 0.0000 'International Tables Vol C Tables 4.2.6.8 and 6.1.1.4'
P P 0.1023 0.0942 'International Tables Vol C Tables 4.2.6.8 and 6.1.1.4'
Cl Cl 0.1484 0.1585 'International Tables Vol C Tables 4.2.6.8 and 6.1.1.4'

loop_
_geom_angle_atom_site_label_1
_geom_angle_atom_site_label_2
_geom_angle_atom_site_label_3
_geom_angle
_geom_angle_publ_flag
C7 P1 C13 102.39(10) yes
C7 P1 C1 104.60(10) yes
C13 P1 C1 98.63(10) yes
C6 C1 C2 117.2(2) ?
C6 C1 P1 126.5(2) yes
C2 C1 P1 116.2(2) yes
C3 C2 C1 121.7(3) ?
C4 C3 C2 119.1(3) ?
C3 C4 C5 121.4(3) ?
C3 C4 Cl1 119.5(2) ?
C5 C4 Cl1 119.1(2) ?
C4 C5 C6 118.7(3) ?
C1 C6 C5 122.0(2) ?
C12 C7 C8 117.4(2) ?
C12 C7 P1 120.5(2) yes
C8 C7 P1 121.6(2) yes
C9 C8 C7 121.6(2) ?
C10 C9 C8 119.1(2) ?
C9 C10 C11 121.3(2) ?
C9 C10 Cl2 119.4(2) ?
C11 C10 Cl2 119.3(2) ?
C10 C11 C12 118.6(2) ?
C11 C12 C7 121.8(2) ?
C18 C13 C14 118.2(2) ?
C18 C13 P1 117.7(2) yes
C14 C13 P1 124.0(2) yes
C15 C14 C13 121.5(2) ?
C14 C15 C16 118.7(2) ?
C17 C16 C15 121.7(2) ?
C17 C16 Cl3 119.0(2) ?
C15 C16 Cl3 119.3(2) ?
C16 C17 C18 119.0(2) ?
C13 C18 C17 120.9(2) ?

loop_
_geom_bond_atom_site_label_1
_geom_bond_atom_site_label_2
_geom_bond_distance
_geom_bond_publ_flag
Cl1 C4 1.746(3) yes
Cl2 C10 1.741(2) yes
Cl3 C16 1.749(2) yes
P1 C7 1.829(2) yes
P1 C13 1.834(2) yes
P1 C1 1.840(2) yes
C1 C6 1.380(3) ?
C1 C2 1.393(3) ?
C2 C3 1.380(4) ?
C3 C4 1.365(4) ?
C4 C5 1.376(4) ?
C5 C6 1.382(4) ?
C7 C12 1.390(3) ?
C7 C8 1.392(3) ?
C8 C9 1.380(3) ?
C9 C10 1.371(3) ?
C10 C11 1.381(3) ?
C11 C12 1.383(3) ?
C13 C18 1.380(3) ?
C13 C14 1.395(3) ?
C14 C15 1.376(3) ?
C15 C16 1.376(3) ?
C16 C17 1.366(3) ?
C17 C18 1.395(3) ?

loop_
_cod_related_entry_id
_cod_related_entry_database
_cod_related_entry_code
1 ChemSpider 64037
